data_1531016
loop_
_publ_author_name
'Zaslavskii, A.I.'
'Kondrashev, Yu.D.'
'Tolkachev, S.S.'

_publ_section_title
;
 The new modification of lead dioxide and the texture of anode sediments
;
_journal_name_full 'Doklady Akademii Nauk SSSR'
_journal_page_first 559
_journal_page_last 561
_journal_volume 75
_journal_year 1950
_chemical_formula_sum 'O2 Pb'
_chemical_name_systematic 'Pb O2'
_space_group_IT_number 60
_symmetry_space_group_name_Hall '-P 2n 2ab'
_symmetry_space_group_name_H-M 'P b c n'
_cell_angle_alpha 90
_cell_angle_beta 90
_cell_angle_gamma 90
_cell_formula_units_Z 4
_cell_length_a 4.948
_cell_length_b 5.951
_cell_length_c 5.497
_cell_volume 161.862
_citation_journal_id_ASTM DANKAS
_cod_data_source_file Zaslavskii_DANKAS_1950_1976.cif
_cod_data_source_block O2Pb1
_cod_original_cell_volume 161.8622
_cod_original_formula_sum 'O2 Pb1'
_cod_database_code 1531016

loop_
_symmetry_equiv_pos_as_xyz
x,y,z
-x+1/2,-y+1/2,z+1/2
x+1/2,-y+1/2,-z
-x,y,-z+1/2
-x,-y,-z
x-1/2,y-1/2,-z-1/2
-x-1/2,y-1/2,z
x,-y,z-1/2

loop_
_atom_site_label
_atom_site_type_symbol
_atom_site_fract_x
_atom_site_fract_y
_atom_site_fract_z
_atom_site_occupancy
_atom_site_U_iso_or_equiv
O1 O-2 0.26 0.43 0.44 1 0.0
Pb1 Pb+4 0 0.178 0.25 1 0.0
